data_2238729
loop_
_publ_author_name
'Nayak, Prakash S.'
'Narayana, B.'
'Jasinski, Jerry P.'
'Yathirajan, H. S.'
'Kaur, Manpreet'

_publ_section_title
;
 <i>N</i>-(1,3-Benzothiazol-2-yl)acetamide
;
_journal_coeditor_code HB7144
_journal_issue 11
_journal_name_full 'Acta Crystallographica Section E'
_journal_page_first o1622
_journal_paper_doi 10.1107/S160053681302730X
_journal_volume 69
_journal_year 2013
_chemical_formula_iupac 'C9 H8 N2 O S'
_chemical_formula_moiety 'C9 H8 N2 O S'
_chemical_formula_sum 'C9 H8 N2 O S'
_chemical_formula_weight 192.24
_chemical_melting_point 453
_chemical_name_common
;
<i>N</i>-(1,3-Benzothiazol-2-yl)acetamide
;
_chemical_name_systematic
;
<i>N</i>-(1,3-Benzothiazol-2-yl)acetamide
;
_space_group_crystal_system monoclinic
_space_group_IT_number 14
_space_group_name_Hall '-P 2ybc'
_space_group_name_H-M_alt 'P 1 21/c 1'
_symmetry_space_group_name_Hall '-P 2ybc'
_symmetry_space_group_name_H-M 'P 1 21/c 1'
_atom_sites_solution_hydrogens geom
_atom_sites_solution_primary direct
_audit_creation_method
;
  Olex2 1.2
  (compiled Apr 23 2013 17:54:37, GUI svn.r4466)
;
_cell_angle_alpha 90
_cell_angle_beta 94.408(3)
_cell_angle_gamma 90
_cell_formula_units_Z 8
_cell_length_a 11.1852(4)
_cell_length_b 7.4037(4)
_cell_length_c 20.9189(8)
_cell_measurement_reflns_used 5326
_cell_measurement_temperature 173(2)
_cell_measurement_theta_max 32.6988
_cell_measurement_theta_min 3.2961
_cell_volume 1727.21(13)
_computing_cell_refinement 'CrysAlis PRO (Agilent, 2012)'
_computing_data_collection 'CrysAlis PRO (Agilent, 2012)'
_computing_data_reduction 'CrysAlis RED (Agilent, 2012)'
_computing_molecular_graphics 'OLEX2 (Dolomanov <i>et al.</i>, 2009)'
_computing_publication_material 'OLEX2 (Dolomanov <i>et al.</i>, 2009)'
_computing_structure_refinement 'SHELXL2013 (Sheldrick, 2008)'
_computing_structure_solution 'SUPERFLIP (Palatinus & Chapuis, 2007)'
_diffrn_ambient_temperature 173(2)
_diffrn_detector_area_resol_mean 16.0416
_diffrn_measured_fraction_theta_full 0.998
_diffrn_measured_fraction_theta_max 0.926
_diffrn_measurement_device_type 'Agilent Xcalibur (Eos, Gemini)'
_diffrn_measurement_method '\w scans'
_diffrn_radiation_type MoK\a
_diffrn_radiation_wavelength 0.71073
_diffrn_reflns_av_R_equivalents 0.0333
_diffrn_reflns_limit_h_max 16
_diffrn_reflns_limit_h_min -16
_diffrn_reflns_limit_k_max 9
_diffrn_reflns_limit_k_min -10
_diffrn_reflns_limit_l_max 31
_diffrn_reflns_limit_l_min -30
_diffrn_reflns_number 20845
_diffrn_reflns_theta_full 25.242
_diffrn_reflns_theta_max 32.773
_diffrn_reflns_theta_min 3.303
_exptl_absorpt_coefficient_mu 0.330
_exptl_absorpt_correction_T_max 1.00000
_exptl_absorpt_correction_T_min 0.77030
_exptl_absorpt_correction_type multi-scan
_exptl_absorpt_process_details
;
CrysAlisPro and CrysAlisRed, Agilent (2012).
;
_exptl_crystal_colour colorless
_exptl_crystal_density_diffrn 1.479
_exptl_crystal_description block
_exptl_crystal_F_000 800
_exptl_crystal_size_max 0.45
_exptl_crystal_size_mid 0.24
_exptl_crystal_size_min 0.15
_refine_diff_density_max 0.440
_refine_diff_density_min -0.261
_refine_ls_extinction_method none
_refine_ls_goodness_of_fit_ref 1.080
_refine_ls_hydrogen_treatment constr
_refine_ls_matrix_type full
_refine_ls_number_parameters 237
_refine_ls_number_reflns 5918
_refine_ls_number_restraints 0
_refine_ls_restrained_S_all 1.080
_refine_ls_R_factor_all 0.0624
_refine_ls_R_factor_gt 0.0439
_refine_ls_shift/su_max 0.001
_refine_ls_shift/su_mean 0.000
_refine_ls_structure_factor_coef Fsqd
_refine_ls_weighting_details
;
 w=1/[\s^2^(Fo^2^)+(0.0450P)^2^+0.4973P]
 where P=(Fo^2^+2Fc^2^)/3
;
_refine_ls_weighting_scheme calc
_refine_ls_wR_factor_gt 0.1001
_refine_ls_wR_factor_ref 0.1093
_reflns_number_gt 4622
_reflns_number_total 5918
_reflns_threshold_expression I>2\s(I)
_cod_data_source_file hb7144.cif
_cod_data_source_block I
_cod_database_code 2238729
_shelx_space_group_comment
;
The symmetry employed for this shelxl refinement is uniquely defined
by the following loop, which should always be used as a source of
symmetry information in preference to the above space-group names.
They are only intended as comments.
;
_shelxl_version_number .000002012

loop_
_space_group_symop_operation_xyz
'x, y, z'
'-x, y+1/2, -z+1/2'
'-x, -y, -z'
'x, -y-1/2, z-1/2'

loop_
_atom_site_type_symbol
_atom_site_label
_atom_site_fract_x
_atom_site_fract_y
_atom_site_fract_z
_atom_site_U_iso_or_equiv
_atom_site_adp_type
_atom_site_calc_flag
_atom_site_occupancy
S S1A 0.38148(3) 0.72688(5) 0.50197(2) 0.02464(9) Uani d 1
O O1A 0.45185(9) 0.64286(18) 0.62295(5) 0.0349(3) Uani d 1
N N1A 0.58652(10) 0.79642(18) 0.45587(5) 0.0242(2) Uani d 1
N N2A 0.60552(10) 0.72112(17) 0.56435(5) 0.0232(2) Uani d 1
H H2A 0.6815 0.7393 0.5650 0.028 Uiso calc 1
C C1A 0.53676(11) 0.75086(19) 0.50776(6) 0.0208(3) Uani d 1
C C2A 0.49856(11) 0.8192(2) 0.40579(6) 0.0228(3) Uani d 1
C C3A 0.51887(13) 0.8704(2) 0.34317(7) 0.0301(3) Uani d 1
H H3A 0.5961 0.8949 0.3320 0.036 Uiso calc 1
C C4A 0.42227(14) 0.8841(2) 0.29819(7) 0.0315(3) Uani d 1
H H4A 0.4349 0.9165 0.2563 0.038 Uiso calc 1
C C5A 0.30593(13) 0.8500(2) 0.31478(7) 0.0303(3) Uani d 1
H H5A 0.2423 0.8596 0.2837 0.036 Uiso calc 1
C C6A 0.28360(13) 0.8024(2) 0.37647(7) 0.0284(3) Uani d 1
H H6A 0.2059 0.7813 0.3876 0.034 Uiso calc 1
C C7A 0.38110(12) 0.7869(2) 0.42159(6) 0.0225(3) Uani d 1
C C8A 0.55898(12) 0.6640(2) 0.61966(6) 0.0241(3) Uani d 1
C C9A 0.64887(14) 0.6310(2) 0.67511(7) 0.0312(3) Uani d 1
H H9AA 0.7267 0.6141 0.6597 0.047 Uiso calc 1
H H9AB 0.6268 0.5247 0.6977 0.047 Uiso calc 1
H H9AC 0.6508 0.7329 0.7035 0.047 Uiso calc 1
S S1B 1.06929(3) 0.76516(5) 0.50481(2) 0.02415(9) Uani d 1
O O1B 0.99661(9) 0.63954(18) 0.38920(5) 0.0338(3) Uani d 1
N N1B 0.86730(10) 0.77933(17) 0.55907(5) 0.0230(2) Uani d 1
N N2B 0.84393(10) 0.70106(17) 0.45051(5) 0.0232(2) Uani d 1
H H2B 0.7673 0.7064 0.4517 0.028 Uiso calc 1
C C1B 0.91433(11) 0.74614(19) 0.50500(6) 0.0200(2) Uani d 1
C C2B 0.95787(11) 0.8261(2) 0.60567(6) 0.0210(3) Uani d 1
C C3B 0.94173(13) 0.8677(2) 0.66959(7) 0.0288(3) Uani d 1
H H3B 0.8654 0.8664 0.6844 0.035 Uiso calc 1
C C4B 1.04033(14) 0.9107(2) 0.71058(7) 0.0316(3) Uani d 1
H H4B 1.0302 0.9376 0.7533 0.038 Uiso calc 1
C C5B 1.15469(13) 0.9140(2) 0.68865(7) 0.0303(3) Uani d 1
H H5B 1.2198 0.9446 0.7169 0.036 Uiso calc 1
C C6B 1.17329(12) 0.8727(2) 0.62580(7) 0.0273(3) Uani d 1
H H6B 1.2499 0.8745 0.6114 0.033 Uiso calc 1
C C7B 1.07368(11) 0.8283(2) 0.58475(6) 0.0219(3) Uani d 1
C C8B 0.88922(12) 0.6480(2) 0.39429(6) 0.0242(3) Uani d 1
C C9B 0.79789(13) 0.5998(2) 0.34107(7) 0.0300(3) Uani d 1
H H9BA 0.7214 0.5827 0.3581 0.045 Uiso calc 1
H H9BB 0.8214 0.4902 0.3210 0.045 Uiso calc 1
H H9BC 0.7922 0.6954 0.3100 0.045 Uiso calc 1

loop_
_atom_site_aniso_label
_atom_site_aniso_U_11
_atom_site_aniso_U_22
_atom_site_aniso_U_33
_atom_site_aniso_U_12
_atom_site_aniso_U_13
_atom_site_aniso_U_23
S1A 0.01604(15) 0.0370(2) 0.02094(15) -0.00082(13) 0.00206(11) 0.00004(13)
O1A 0.0235(5) 0.0539(8) 0.0277(5) -0.0055(5) 0.0038(4) 0.0070(5)
N1A 0.0172(5) 0.0334(7) 0.0218(5) -0.0006(4) 0.0010(4) 0.0034(5)
N2A 0.0165(5) 0.0327(7) 0.0203(5) -0.0008(4) 0.0007(4) 0.0012(5)
C1A 0.0166(5) 0.0248(7) 0.0211(6) 0.0002(5) 0.0012(4) -0.0005(5)
C2A 0.0187(6) 0.0268(7) 0.0226(6) 0.0007(5) 0.0003(5) 0.0013(5)
C3A 0.0244(7) 0.0408(9) 0.0253(7) 0.0003(6) 0.0038(5) 0.0061(6)
C4A 0.0329(8) 0.0394(9) 0.0222(6) 0.0038(6) 0.0014(5) 0.0054(6)
C5A 0.0278(7) 0.0382(9) 0.0239(6) 0.0065(6) -0.0045(5) -0.0010(6)
C6A 0.0201(6) 0.0391(9) 0.0256(6) 0.0033(6) -0.0010(5) -0.0024(6)
C7A 0.0192(6) 0.0273(7) 0.0210(6) 0.0017(5) 0.0015(4) -0.0012(5)
C8A 0.0243(6) 0.0273(7) 0.0206(6) -0.0008(5) 0.0015(5) -0.0001(5)
C9A 0.0303(7) 0.0387(9) 0.0240(7) 0.0007(6) -0.0016(5) 0.0046(6)
S1B 0.01533(15) 0.0370(2) 0.02013(15) -0.00067(12) 0.00165(11) -0.00226(13)
O1B 0.0229(5) 0.0521(8) 0.0269(5) -0.0017(5) 0.0051(4) -0.0072(5)
N1B 0.0174(5) 0.0326(7) 0.0190(5) 0.0015(4) 0.0010(4) -0.0006(4)
N2B 0.0154(5) 0.0346(7) 0.0193(5) -0.0008(4) -0.0010(4) -0.0007(5)
C1B 0.0154(5) 0.0247(7) 0.0199(5) 0.0008(4) 0.0002(4) 0.0008(5)
C2B 0.0181(6) 0.0251(7) 0.0194(6) 0.0021(5) -0.0005(4) 0.0006(5)
C3B 0.0244(7) 0.0398(9) 0.0223(6) 0.0002(6) 0.0030(5) -0.0037(6)
C4B 0.0332(8) 0.0413(9) 0.0200(6) -0.0007(6) -0.0002(5) -0.0040(6)
C5B 0.0277(7) 0.0366(9) 0.0252(7) -0.0039(6) -0.0065(5) -0.0018(6)
C6B 0.0194(6) 0.0369(9) 0.0249(6) -0.0025(5) -0.0020(5) -0.0010(6)
C7B 0.0191(6) 0.0255(7) 0.0209(6) 0.0006(5) 0.0001(4) 0.0006(5)
C8B 0.0226(6) 0.0297(8) 0.0203(6) -0.0026(5) 0.0010(5) -0.0004(5)
C9B 0.0310(7) 0.0377(9) 0.0208(6) -0.0051(6) -0.0014(5) -0.0038(6)

loop_
_atom_type_symbol
_atom_type_description
_atom_type_scat_dispersion_real
_atom_type_scat_dispersion_imag
_atom_type_scat_source
C C 0.0033 0.0016 'International Tables Vol C Tables 4.2.6.8 and 6.1.1.4'
H H 0.0000 0.0000 'International Tables Vol C Tables 4.2.6.8 and 6.1.1.4'
N N 0.0061 0.0033 'International Tables Vol C Tables 4.2.6.8 and 6.1.1.4'
O O 0.0106 0.0060 'International Tables Vol C Tables 4.2.6.8 and 6.1.1.4'
S S 0.1246 0.1234 'International Tables Vol C Tables 4.2.6.8 and 6.1.1.4'

loop_
_geom_angle_atom_site_label_1
_geom_angle_atom_site_label_2
_geom_angle_atom_site_label_3
_geom_angle
C7A S1A C1A 88.25(6)
C1A N1A C2A 109.66(11)
C1A N2A H2A 118.3
C8A N2A H2A 118.3
C8A N2A C1A 123.41(12)
N1A C1A S1A 117.17(10)
N1A C1A N2A 120.74(12)
N2A C1A S1A 122.08(10)
N1A C2A C3A 125.57(12)
N1A C2A C7A 115.07(12)
C3A C2A C7A 119.36(12)
C2A C3A H3A 120.6
C4A C3A C2A 118.89(13)
C4A C3A H3A 120.6
C3A C4A H4A 119.6
C3A C4A C5A 120.87(13)
C5A C4A H4A 119.6
C4A C5A H5A 119.4
C6A C5A C4A 121.23(13)
C6A C5A H5A 119.4
C5A C6A H6A 121.1
C5A C6A C7A 117.84(13)
C7A C6A H6A 121.1
C2A C7A S1A 109.84(10)
C6A C7A S1A 128.36(11)
C6A C7A C2A 121.80(12)
O1A C8A N2A 121.82(13)
O1A C8A C9A 122.81(13)
N2A C8A C9A 115.37(12)
C8A C9A H9AA 109.5
C8A C9A H9AB 109.5
C8A C9A H9AC 109.5
H9AA C9A H9AB 109.5
H9AA C9A H9AC 109.5
H9AB C9A H9AC 109.5
C7B S1B C1B 88.51(6)
C1B N1B C2B 109.42(11)
C1B N2B H2B 118.2
C8B N2B H2B 118.2
C8B N2B C1B 123.62(11)
N1B C1B S1B 117.01(10)
N1B C1B N2B 121.32(12)
N2B C1B S1B 121.66(10)
N1B C2B C3B 125.69(12)
N1B C2B C7B 115.13(11)
C3B C2B C7B 119.18(12)
C2B C3B H3B 120.4
C4B C3B C2B 119.29(13)
C4B C3B H3B 120.4
C3B C4B H4B 119.7
C3B C4B C5B 120.63(13)
C5B C4B H4B 119.7
C4B C5B H5B 119.4
C6B C5B C4B 121.29(13)
C6B C5B H5B 119.4
C5B C6B H6B 121.1
C5B C6B C7B 117.86(13)
C7B C6B H6B 121.1
C2B C7B S1B 109.90(10)
C6B C7B S1B 128.35(10)
C6B C7B C2B 121.74(12)
O1B C8B N2B 121.45(12)
O1B C8B C9B 123.07(13)
N2B C8B C9B 115.48(12)
C8B C9B H9BA 109.5
C8B C9B H9BB 109.5
C8B C9B H9BC 109.5
H9BA C9B H9BB 109.5
H9BA C9B H9BC 109.5
H9BB C9B H9BC 109.5

loop_
_geom_bond_atom_site_label_1
_geom_bond_atom_site_label_2
_geom_bond_distance
S1A C1A 1.7407(13)
S1A C7A 1.7390(14)
O1A C8A 1.2156(17)
N1A C1A 1.3018(17)
N1A C2A 1.3913(17)
N2A H2A 0.8600
N2A C1A 1.3791(17)
N2A C8A 1.3715(17)
C2A C3A 1.3989(19)
C2A C7A 1.3997(18)
C3A H3A 0.9300
C3A C4A 1.381(2)
C4A H4A 0.9300
C4A C5A 1.395(2)
C5A H5A 0.9300
C5A C6A 1.379(2)
C6A H6A 0.9300
C6A C7A 1.3910(19)
C8A C9A 1.4957(19)
C9A H9AA 0.9600
C9A H9AB 0.9600
C9A H9AC 0.9600
S1B C1B 1.7392(13)
S1B C7B 1.7333(13)
O1B C8B 1.2157(16)
N1B C1B 1.3068(16)
N1B C2B 1.3945(17)
N2B H2B 0.8600
N2B C1B 1.3757(16)
N2B C8B 1.3733(17)
C2B C3B 1.3974(18)
C2B C7B 1.3988(18)
C3B H3B 0.9300
C3B C4B 1.381(2)
C4B H4B 0.9300
C4B C5B 1.392(2)
C5B H5B 0.9300
C5B C6B 1.381(2)
C6B H6B 0.9300
C6B C7B 1.3928(18)
C8B C9B 1.4952(19)
C9B H9BA 0.9600
C9B H9BB 0.9600
C9B H9BC 0.9600

loop_
_geom_hbond_atom_site_label_D
_geom_hbond_atom_site_label_H
_geom_hbond_atom_site_label_A
_geom_hbond_distance_DH
_geom_hbond_distance_HA
_geom_hbond_distance_DA
_geom_hbond_angle_DHA
N2A H2A N1B 0.86 2.11 2.9700(16) 176
N2B H2B N1A 0.86 2.14 2.9749(16) 165

loop_
_geom_torsion_atom_site_label_1
_geom_torsion_atom_site_label_2
_geom_torsion_atom_site_label_3
_geom_torsion_atom_site_label_4
_geom_torsion
N1A C2A C3A C4A 178.73(15)
N1A C2A C7A S1A 0.23(17)
N1A C2A C7A C6A -179.33(14)
C1A S1A C7A C2A 0.29(11)
C1A S1A C7A C6A 179.81(15)
C1A N1A C2A C3A 179.14(15)
C1A N1A C2A C7A -0.81(19)
C1A N2A C8A O1A -3.1(2)
C1A N2A C8A C9A 177.18(14)
C2A N1A C1A S1A 1.07(16)
C2A N1A C1A N2A -179.72(13)
C2A C3A C4A C5A 0.9(3)
C3A C2A C7A S1A -179.73(12)
C3A C2A C7A C6A 0.7(2)
C3A C4A C5A C6A 0.3(3)
C4A C5A C6A C7A -0.9(3)
C5A C6A C7A S1A -179.09(13)
C5A C6A C7A C2A 0.4(2)
C7A S1A C1A N1A -0.82(12)
C7A S1A C1A N2A 179.98(13)
C7A C2A C3A C4A -1.3(2)
C8A N2A C1A S1A 2.6(2)
C8A N2A C1A N1A -176.56(14)
N1B C2B C3B C4B 179.62(15)
N1B C2B C7B S1B -1.33(16)
N1B C2B C7B C6B 179.88(14)
C1B S1B C7B C2B 1.31(11)
C1B S1B C7B C6B 180.00(15)
C1B N1B C2B C3B -178.89(15)
C1B N1B C2B C7B 0.50(18)
C1B N2B C8B O1B -0.8(2)
C1B N2B C8B C9B 178.36(13)
C2B N1B C1B S1B 0.60(16)
C2B N1B C1B N2B -178.39(13)
C2B C3B C4B C5B 0.4(3)
C3B C2B C7B S1B 178.10(12)
C3B C2B C7B C6B -0.7(2)
C3B C4B C5B C6B -0.7(3)
C4B C5B C6B C7B 0.3(2)
C5B C6B C7B S1B -178.14(13)
C5B C6B C7B C2B 0.4(2)
C7B S1B C1B N1B -1.16(12)
C7B S1B C1B N2B 177.82(12)
C7B C2B C3B C4B 0.2(2)
C8B N2B C1B S1B 7.6(2)
C8B N2B C1B N1B -173.46(14)
